data_1504778
loop_
_publ_author_name
'Suzuki, Yoshitake'
'Okamoto, Toshihiro'
'Wakamiya, Atsushi'
'Yamaguchi, Shigehiro'

_publ_section_title
;
 Electronic modulation of fused oligothiophenes by chemical oxidation.
;
_journal_issue 16
_journal_name_full 'Organic letters'
_journal_page_first 3393
_journal_page_last 3396
_journal_paper_doi 10.1021/ol801136k
_journal_volume 10
_journal_year 2008
_chemical_formula_sum 'C30 H44 O4 S5 Si2'
_chemical_formula_weight 685.13
_chemical_name_common TDTDT
_chemical_name_systematic
; 
 ? 
;
_space_group_IT_number 114
_symmetry_cell_setting tetragonal
_symmetry_space_group_name_Hall 'P -4 2n'
_symmetry_space_group_name_H-M 'P -4 21 c'
_atom_sites_solution_hydrogens geom
_atom_sites_solution_primary direct
_atom_sites_solution_secondary difmap
_audit_creation_method SHELXL-97
_cell_angle_alpha 90.00
_cell_angle_beta 90.00
_cell_angle_gamma 90.00
_cell_formula_units_Z 4
_cell_length_a 16.2746(4)
_cell_length_b 16.2746(4)
_cell_length_c 13.7437(5)
_cell_measurement_reflns_used 12045
_cell_measurement_temperature 100(2)
_cell_measurement_theta_max 31.5050
_cell_measurement_theta_min 1.7692
_cell_volume 3640.19(18)
_computing_molecular_graphics 'ORTEP 3 for windows'
_computing_structure_refinement 'SHELXL-97 (Sheldrick, 1997)'
_computing_structure_solution 'SHELXS-97 (Sheldrick, 1990)'
_diffrn_ambient_temperature 100(2)
_diffrn_measured_fraction_theta_full 0.999
_diffrn_measured_fraction_theta_max 0.999
_diffrn_measurement_device_type
;
Saturn70 CCD (4x4 bin mode) with MicroMax-007
;
_diffrn_radiation_monochromator graphite
_diffrn_radiation_source 'fine-focus sealed tube'
_diffrn_radiation_type MoK\a
_diffrn_radiation_wavelength 0.71070
_diffrn_reflns_av_R_equivalents 0.0767
_diffrn_reflns_av_sigmaI/netI 0.0445
_diffrn_reflns_limit_h_max 19
_diffrn_reflns_limit_h_min -14
_diffrn_reflns_limit_k_max 19
_diffrn_reflns_limit_k_min -19
_diffrn_reflns_limit_l_max 15
_diffrn_reflns_limit_l_min -16
_diffrn_reflns_number 24934
_diffrn_reflns_theta_full 25.50
_diffrn_reflns_theta_max 25.50
_diffrn_reflns_theta_min 1.94
_exptl_absorpt_coefficient_mu 0.416
_exptl_absorpt_correction_T_max 0.9596
_exptl_absorpt_correction_T_min 0.9215
_exptl_absorpt_correction_type multi-scan
_exptl_absorpt_process_details 'Jacobson, R. (1998) Private communication'
_exptl_crystal_colour yellow
_exptl_crystal_density_diffrn 1.250
_exptl_crystal_density_method 'not measured'
_exptl_crystal_description rod
_exptl_crystal_F_000 1456
_exptl_crystal_size_max 0.20
_exptl_crystal_size_mid 0.10
_exptl_crystal_size_min 0.10
_refine_diff_density_max 0.240
_refine_diff_density_min -0.244
_refine_diff_density_rms 0.055
_refine_ls_abs_structure_details 'Flack H D (1983), Acta Cryst. A39, 876-881'
_refine_ls_abs_structure_Flack 0.03(7)
_refine_ls_extinction_coef none
_refine_ls_extinction_method none
_refine_ls_goodness_of_fit_ref 1.019
_refine_ls_hydrogen_treatment none
_refine_ls_matrix_type full
_refine_ls_number_parameters 192
_refine_ls_number_reflns 3398
_refine_ls_number_restraints 0
_refine_ls_restrained_S_all 1.019
_refine_ls_R_factor_all 0.0349
_refine_ls_R_factor_gt 0.0325
_refine_ls_shift/su_max 0.000
_refine_ls_shift/su_mean 0.000
_refine_ls_structure_factor_coef Fsqd
_refine_ls_weighting_details 'calc w=1/[\s^2^(Fo^2^)+(0.0416P)^2^+0.0000P] where P=(Fo^2^+2Fc^2^)/3'
_refine_ls_weighting_scheme calc
_refine_ls_wR_factor_gt 0.0729
_refine_ls_wR_factor_ref 0.0743
_reflns_number_gt 3264
_reflns_number_total 3398
_reflns_threshold_expression >2sigma(I)
_cod_data_source_file ol801136k-file004.cif
_cod_data_source_block comp5
_cod_original_sg_symbol_H-M P-421c
_cod_database_code 1504778

loop_
_symmetry_equiv_pos_as_xyz
'x, y, z'
'-x, -y, z'
'x+1/2, -y+1/2, -z+1/2'
'-x+1/2, y+1/2, -z+1/2'
'y+1/2, x+1/2, z+1/2'
'-y+1/2, -x+1/2, z+1/2'
'-y, x, -z'
'y, -x, -z'

loop_
_atom_site_label
_atom_site_type_symbol
_atom_site_fract_x
_atom_site_fract_y
_atom_site_fract_z
_atom_site_U_iso_or_equiv
_atom_site_adp_type
_atom_site_occupancy
_atom_site_symmetry_multiplicity
_atom_site_calc_flag
_atom_site_refinement_flags
S1 S 0.28752(3) 0.11676(4) 0.18821(4) 0.01179(14) Uani 1 1 d .
C1 C 0.22061(15) 0.15296(15) 0.27703(17) 0.0139(5) Uani 1 1 d .
C2 C 0.24932(15) 0.13461(15) 0.36824(18) 0.0151(5) Uani 1 1 d .
H1 H 0.2218 0.1489 0.4268 0.018 Uiso 1 1 calc R
C3 C 0.32470(14) 0.09198(14) 0.36463(17) 0.0124(5) Uani 1 1 d .
C4 C 0.35396(14) 0.07748(14) 0.27233(16) 0.0099(5) Uani 1 1 d .
C5 C 0.43340(14) 0.03597(14) 0.27172(17) 0.0105(5) Uani 1 1 d .
C6 C 0.46238(14) 0.02008(14) 0.36375(16) 0.0094(5) Uani 1 1 d .
S2 S 0.39028(3) 0.04939(4) 0.45353(4) 0.01086(13) Uani 1 1 d .
S3 S 0.5000 0.0000 0.18327(6) 0.00971(17) Uani 1 2 d S
O1 O 0.42384(10) 0.11025(10) 0.51747(11) 0.0166(4) Uani 1 1 d .
O2 O 0.35467(10) -0.02232(10) 0.49620(12) 0.0171(4) Uani 1 1 d .
Si1 Si 0.12746(4) 0.21509(4) 0.24172(5) 0.01289(15) Uani 1 1 d .
C7 C 0.09717(16) 0.18117(16) 0.11525(18) 0.0224(6) Uani 1 1 d .
H2 H 0.1487 0.1822 0.0756 0.027 Uiso 1 1 calc R
C8 C 0.06580(19) 0.09305(18) 0.1113(2) 0.0373(8) Uani 1 1 d .
H3 H 0.0111 0.0903 0.1408 0.056 Uiso 1 1 calc R
H4 H 0.1035 0.0572 0.1471 0.056 Uiso 1 1 calc R
H5 H 0.0626 0.0750 0.0434 0.056 Uiso 1 1 calc R
C9 C 0.03721(17) 0.23987(19) 0.0650(2) 0.0328(7) Uani 1 1 d .
H6 H 0.0268 0.2208 -0.0015 0.049 Uiso 1 1 calc R
H7 H 0.0610 0.2951 0.0630 0.049 Uiso 1 1 calc R
H8 H -0.0146 0.2413 0.1012 0.049 Uiso 1 1 calc R
C10 C 0.16055(15) 0.32593(15) 0.2389(2) 0.0196(6) Uani 1 1 d .
H9 H 0.1114 0.3592 0.2201 0.024 Uiso 1 1 calc R
C11 C 0.18931(17) 0.35727(17) 0.3383(2) 0.0262(7) Uani 1 1 d .
H10 H 0.2368 0.3250 0.3600 0.039 Uiso 1 1 calc R
H11 H 0.1446 0.3516 0.3856 0.039 Uiso 1 1 calc R
H12 H 0.2050 0.4152 0.3330 0.039 Uiso 1 1 calc R
C12 C 0.22747(18) 0.34205(18) 0.1620(2) 0.0302(7) Uani 1 1 d .
H13 H 0.2404 0.4008 0.1604 0.045 Uiso 1 1 calc R
H14 H 0.2075 0.3247 0.0979 0.045 Uiso 1 1 calc R
H15 H 0.2770 0.3109 0.1786 0.045 Uiso 1 1 calc R
C13 C 0.04832(15) 0.19736(15) 0.34008(17) 0.0160(5) Uani 1 1 d .
H16 H 0.0714 0.2224 0.4007 0.019 Uiso 1 1 calc R
C14 C 0.03022(18) 0.10740(17) 0.3647(2) 0.0313(7) Uani 1 1 d .
H17 H -0.0029 0.1047 0.4241 0.047 Uiso 1 1 calc R
H18 H 0.0820 0.0780 0.3748 0.047 Uiso 1 1 calc R
H19 H 0.0000 0.0820 0.3109 0.047 Uiso 1 1 calc R
C15 C -0.03211(15) 0.24319(16) 0.31925(19) 0.0221(6) Uani 1 1 d .
H20 H -0.0595 0.2182 0.2631 0.033 Uiso 1 1 calc R
H21 H -0.0201 0.3010 0.3051 0.033 Uiso 1 1 calc R
H22 H -0.0681 0.2397 0.3762 0.033 Uiso 1 1 calc R

loop_
_atom_site_aniso_label
_atom_site_aniso_U_11
_atom_site_aniso_U_22
_atom_site_aniso_U_33
_atom_site_aniso_U_23
_atom_site_aniso_U_13
_atom_site_aniso_U_12
S1 0.0104(3) 0.0149(3) 0.0100(3) 0.0006(2) 0.0001(2) 0.0050(2)
C1 0.0116(12) 0.0157(12) 0.0145(12) -0.0009(10) 0.0025(10) 0.0029(10)
C2 0.0157(13) 0.0188(14) 0.0107(12) -0.0029(10) 0.0022(10) 0.0022(10)
C3 0.0110(12) 0.0144(13) 0.0117(12) 0.0006(10) -0.0003(10) 0.0039(10)
C4 0.0114(12) 0.0090(11) 0.0094(11) 0.0009(9) -0.0005(9) 0.0020(9)
C5 0.0113(13) 0.0099(12) 0.0104(11) -0.0007(9) 0.0002(9) 0.0009(9)
C6 0.0104(12) 0.0090(12) 0.0089(11) -0.0008(9) 0.0006(10) 0.0009(9)
S2 0.0109(3) 0.0130(3) 0.0087(3) 0.0003(2) 0.0011(2) 0.0032(2)
S3 0.0098(4) 0.0121(4) 0.0072(4) 0.000 0.000 0.0038(3)
O1 0.0214(9) 0.0176(9) 0.0109(8) -0.0032(7) -0.0001(7) 0.0032(8)
O2 0.0168(9) 0.0206(10) 0.0140(8) 0.0058(7) 0.0016(7) -0.0026(7)
Si1 0.0100(3) 0.0144(3) 0.0142(3) -0.0004(3) -0.0005(3) 0.0050(3)
C7 0.0198(15) 0.0316(16) 0.0157(13) -0.0057(12) -0.0033(11) 0.0102(12)
C8 0.0385(19) 0.0347(18) 0.0388(17) -0.0182(15) -0.0185(15) 0.0078(15)
C9 0.0289(16) 0.050(2) 0.0200(15) 0.0019(14) -0.0064(13) 0.0131(14)
C10 0.0147(13) 0.0176(14) 0.0265(14) 0.0047(12) 0.0025(12) 0.0051(10)
C11 0.0245(16) 0.0178(14) 0.0364(17) -0.0036(12) -0.0010(13) -0.0024(11)
C12 0.0280(16) 0.0259(16) 0.0366(18) 0.0143(13) 0.0047(13) 0.0024(13)
C13 0.0130(13) 0.0157(13) 0.0192(14) -0.0016(10) 0.0009(10) 0.0037(10)
C14 0.0250(16) 0.0229(15) 0.0460(19) 0.0083(14) 0.0091(14) 0.0017(13)
C15 0.0126(13) 0.0254(15) 0.0282(15) -0.0071(13) 0.0002(12) 0.0034(11)

loop_
_atom_type_symbol
_atom_type_description
_atom_type_scat_dispersion_real
_atom_type_scat_dispersion_imag
_atom_type_scat_source
C C 0.0033 0.0016 'International Tables Vol C Tables 4.2.6.8 and 6.1.1.4'
H H 0.0000 0.0000 'International Tables Vol C Tables 4.2.6.8 and 6.1.1.4'
O O 0.0106 0.0060 'International Tables Vol C Tables 4.2.6.8 and 6.1.1.4'
Si Si 0.0817 0.0704 'International Tables Vol C Tables 4.2.6.8 and 6.1.1.4'
S S 0.1246 0.1234 'International Tables Vol C Tables 4.2.6.8 and 6.1.1.4'

loop_
_geom_angle_atom_site_label_1
_geom_angle_atom_site_label_2
_geom_angle_atom_site_label_3
_geom_angle
_geom_angle_site_symmetry_1
_geom_angle_site_symmetry_3
C4 S1 C1 92.75(11) . .
C2 C1 S1 110.78(18) . .
C2 C1 Si1 128.77(18) . .
S1 C1 Si1 120.29(13) . .
C1 C2 C3 111.8(2) . .
C4 C3 C2 114.7(2) . .
C4 C3 S2 111.22(17) . .
C2 C3 S2 134.04(19) . .
C3 C4 C5 113.1(2) . .
C3 C4 S1 109.94(17) . .
C5 C4 S1 136.96(18) . .
C6 C5 C4 112.70(19) . .
C6 C5 S3 111.59(16) . .
C4 C5 S3 135.70(18) . .
C5 C6 C6 113.03(13) . 2_655
C5 C6 S2 111.33(16) . .
C6 C6 S2 135.43(8) 2_655 .
O2 S2 O1 117.88(10) . .
O2 S2 C3 111.09(11) . .
O1 S2 C3 112.58(11) . .
O2 S2 C6 109.58(11) . .
O1 S2 C6 111.20(10) . .
C3 S2 C6 91.38(11) . .
C5 S3 C5 90.76(15) 2_655 .
C10 Si1 C1 106.80(11) . .
C10 Si1 C7 109.62(12) . .
C1 Si1 C7 106.85(11) . .
C10 Si1 C13 110.84(11) . .
C1 Si1 C13 106.38(11) . .
C7 Si1 C13 115.84(12) . .
C8 C7 C9 111.0(2) . .
C8 C7 Si1 113.3(2) . .
C9 C7 Si1 113.55(18) . .
C11 C10 C12 109.9(2) . .
C11 C10 Si1 112.85(18) . .
C12 C10 Si1 112.29(18) . .
C14 C13 C15 110.0(2) . .
C14 C13 Si1 115.80(18) . .
C15 C13 Si1 111.96(17) . .

loop_
_geom_bond_atom_site_label_1
_geom_bond_atom_site_label_2
_geom_bond_distance
_geom_bond_site_symmetry_2
S1 C4 1.707(2) .
S1 C1 1.739(2) .
C1 C2 1.371(3) .
C1 Si1 1.886(2) .
C2 C3 1.410(3) .
C3 C4 1.375(3) .
C3 S2 1.764(2) .
C4 C5 1.459(3) .
C5 C6 1.374(3) .
C5 S3 1.731(2) .
C6 C6 1.388(4) 2_655
C6 S2 1.768(2) .
S2 O2 1.4290(17) .
S2 O1 1.4322(17) .
S3 C5 1.731(2) 2_655
Si1 C10 1.883(3) .
Si1 C7 1.889(3) .
Si1 C13 1.889(2) .
C7 C8 1.523(4) .
C7 C9 1.531(3) .
C10 C11 1.532(4) .
C10 C12 1.541(4) .
C13 C14 1.531(4) .
C13 C15 1.534(3) .
